data_1519993
loop_
_publ_author_name
'Callear, Samantha K.'
'Hursthouse, Michael B.'

_publ_section_title
;
 1,1,3,3-Tetramethylbutylammonium pimelate
;
_journal_name_full 'Crystal Structure Report Archive'
_journal_page_first 508
_journal_year 2008
_chemical_formula_sum 'C15 H31 N O4'
_chemical_formula_weight 289.41
_chemical_name_systematic
;
Pimelic acid & 1,1,3,3-tetramethylbutylamine
;
_space_group_IT_number 33
_symmetry_cell_setting orthorhombic
_symmetry_space_group_name_Hall 'P 2c -2n'
_symmetry_space_group_name_H-M 'P n a 21'
_atom_sites_solution_hydrogens geom
_atom_sites_solution_primary direct
_atom_sites_solution_secondary difmap
_cell_angle_alpha 90.00
_cell_angle_beta 90.00
_cell_angle_gamma 90.00
_cell_formula_units_Z 4
_cell_length_a 11.5504(7)
_cell_length_b 22.2264(10)
_cell_length_c 6.6309(4)
_cell_measurement_reflns_used 2235
_cell_measurement_temperature 120(2)
_cell_measurement_theta_max 27.48
_cell_measurement_theta_min 2.91
_cell_volume 1702.31(16)
_computing_cell_refinement 'DENZO (Otwinowski & Minor, 1997) & COLLECT (Hooft, R.W.W., 1998)'
_computing_data_collection 'COLLECT (Hooft, R.W.W., 1998)'
_computing_data_reduction 'DENZO (Otwinowski & Minor, 1997) & COLLECT (Hooft, R.W.W., 1998)'
_computing_structure_refinement 'SHELXL-97 (Sheldrick, 1997)'
_diffrn_ambient_temperature 120(2)
_diffrn_detector_area_resol_mean 9.091
_diffrn_measured_fraction_theta_full 0.995
_diffrn_measured_fraction_theta_max 0.995
_diffrn_measurement_device_type 'Bruker-Nonius 95mm CCD camera on \k-goniostat'
_diffrn_measurement_method '\f & \w scans'
_diffrn_radiation_monochromator '10cm confocal mirrors'
_diffrn_radiation_source 'Bruker-Nonius FR591 rotating anode'
_diffrn_radiation_type MoK\a
_diffrn_radiation_wavelength 0.71073
_diffrn_reflns_av_R_equivalents 0.0628
_diffrn_reflns_av_sigmaI/netI 0.0673
_diffrn_reflns_limit_h_max 13
_diffrn_reflns_limit_h_min -14
_diffrn_reflns_limit_k_max 28
_diffrn_reflns_limit_k_min -28
_diffrn_reflns_limit_l_max 8
_diffrn_reflns_limit_l_min -5
_diffrn_reflns_number 9877
_diffrn_reflns_theta_full 27.48
_diffrn_reflns_theta_max 27.48
_diffrn_reflns_theta_min 3.21
_exptl_absorpt_coefficient_mu 0.080
_exptl_absorpt_correction_T_max 0.9968
_exptl_absorpt_correction_T_min 0.9857
_exptl_absorpt_correction_type multi-scan
_exptl_absorpt_process_details 'SADABS V2.10 (Sheldrick, G.M., 2003)'
_exptl_crystal_colour colourless
_exptl_crystal_density_diffrn 1.129
_exptl_crystal_density_method 'not measured'
_exptl_crystal_description block
_exptl_crystal_F_000 640
_exptl_crystal_size_max 0.18
_exptl_crystal_size_mid 0.10
_exptl_crystal_size_min 0.04
_refine_diff_density_max 0.260
_refine_diff_density_min -0.234
_refine_diff_density_rms 0.063
_refine_ls_abs_structure_details 'Flack H D (1983), Acta Cryst. A39, 876-881'
_refine_ls_abs_structure_Flack 1(2)
_refine_ls_extinction_method none
_refine_ls_goodness_of_fit_ref 1.111
_refine_ls_hydrogen_treatment constr
_refine_ls_matrix_type full
_refine_ls_number_parameters 192
_refine_ls_number_reflns 2855
_refine_ls_number_restraints 1
_refine_ls_restrained_S_all 1.111
_refine_ls_R_factor_all 0.0883
_refine_ls_R_factor_gt 0.0635
_refine_ls_shift/su_max 0.006
_refine_ls_shift/su_mean 0.001
_refine_ls_structure_factor_coef Fsqd
_refine_ls_weighting_details 'calc w=1/[\s^2^(Fo^2^)+(0.0000P)^2^+2.0228P] where P=(Fo^2^+2Fc^2^)/3'
_refine_ls_weighting_scheme calc
_refine_ls_wR_factor_gt 0.1191
_refine_ls_wR_factor_ref 0.1345
_reflns_number_gt 2263
_reflns_number_total 2855
_reflns_threshold_expression >2sigma(I)
_cod_data_source_file eCrystal-508.cif
_cod_data_source_block 07skc0018pna21
_cod_depositor_comments
;
Citation :
Callear, Samantha K. and Hursthouse, Michael B. (2008) 
University of Southampton, Crystal Structure Report Archive. 
(doi:10.5258/ecrystals/508)

More at:
http://ecrystals.chem.soton.ac.uk/508/
;
_cod_original_sg_symbol_H-M Pna21
_cod_database_code 1519993

loop_
_symmetry_equiv_pos_as_xyz
'x, y, z'
'-x, -y, z+1/2'
'x+1/2, -y+1/2, z'
'-x+1/2, y+1/2, z+1/2'

loop_
_atom_site_label
_atom_site_type_symbol
_atom_site_fract_x
_atom_site_fract_y
_atom_site_fract_z
_atom_site_U_iso_or_equiv
_atom_site_adp_type
_atom_site_occupancy
_atom_site_symmetry_multiplicity
_atom_site_calc_flag
_atom_site_refinement_flags
_atom_site_disorder_assembly
_atom_site_disorder_group
C1 C 0.1631(3) 0.15936(16) -0.1509(6) 0.0280(9) Uani 1 1 d . . .
C2 C 0.2626(3) 0.19092(17) -0.0492(7) 0.0284(9) Uani 1 1 d . . .
H2A H 0.2704 0.2318 -0.1066 0.034 Uiso 1 1 calc R . .
H2B H 0.3350 0.1687 -0.0783 0.034 Uiso 1 1 calc R . .
C3 C 0.2477(4) 0.19581(19) 0.1762(7) 0.0463(12) Uani 1 1 d . . .
H3A H 0.2366 0.1549 0.2320 0.056 Uiso 1 1 calc R . .
H3B H 0.1764 0.2191 0.2043 0.056 Uiso 1 1 calc R . .
C4 C 0.3492(4) 0.22579(16) 0.2866(7) 0.0408(11) Uani 1 1 d . . .
H4A H 0.3392 0.2201 0.4337 0.049 Uiso 1 1 calc R . .
H4B H 0.4221 0.2056 0.2466 0.049 Uiso 1 1 calc R . .
C5 C 0.3596(3) 0.29294(15) 0.2420(6) 0.0280(9) Uani 1 1 d . . .
H5A H 0.3875 0.2986 0.1021 0.034 Uiso 1 1 calc R . .
H5B H 0.2823 0.3119 0.2531 0.034 Uiso 1 1 calc R . .
C6 C 0.4425(3) 0.32344(14) 0.3873(6) 0.0235(8) Uani 1 1 d . . .
H6A H 0.5199 0.3049 0.3709 0.028 Uiso 1 1 calc R . .
H6B H 0.4164 0.3150 0.5266 0.028 Uiso 1 1 calc R . .
C7 C 0.4550(3) 0.39126(15) 0.3630(6) 0.0237(8) Uani 1 1 d . . .
O1A O 0.0747(2) 0.14462(13) -0.0670(5) 0.0420(8) Uani 1 1 d . . .
O1B O 0.1842(2) 0.14712(12) -0.3425(4) 0.0342(7) Uani 1 1 d . . .
H1 H 0.1279 0.1282 -0.3917 0.08(2) Uiso 1 1 calc R . .
O7A O 0.3959(2) 0.41867(10) 0.2373(4) 0.0280(6) Uani 1 1 d . . .
O7B O 0.5252(2) 0.41727(10) 0.4852(4) 0.0260(6) Uani 1 1 d . . .
C21 C 0.0995(4) 0.32422(15) -0.2924(8) 0.0381(11) Uani 1 1 d . . .
H21A H 0.1063 0.3139 -0.1492 0.057 Uiso 1 1 calc R . .
H21B H 0.1605 0.3037 -0.3687 0.057 Uiso 1 1 calc R . .
H21C H 0.0236 0.3114 -0.3426 0.057 Uiso 1 1 calc R . .
C22 C 0.1121(3) 0.39295(15) -0.3186(7) 0.0292(9) Uani 1 1 d . . .
C23 C 0.2342(3) 0.40825(14) -0.2332(6) 0.0239(8) Uani 1 1 d . . .
H23A H 0.2396 0.3885 -0.0996 0.029 Uiso 1 1 calc R . .
H23B H 0.2911 0.3879 -0.3216 0.029 Uiso 1 1 calc R . .
C24 C 0.2772(3) 0.47357(15) -0.2049(6) 0.0232(8) Uani 1 1 d . . .
C26 C 0.0130(3) 0.42304(17) -0.2050(7) 0.0361(10) Uani 1 1 d . . .
H26A H 0.0134 0.4663 -0.2330 0.054 Uiso 1 1 calc R . .
H26B H 0.0226 0.4164 -0.0599 0.054 Uiso 1 1 calc R . .
H26C H -0.0608 0.4057 -0.2493 0.054 Uiso 1 1 calc R . .
C27 C 0.1020(3) 0.40706(17) -0.5442(7) 0.0332(9) Uani 1 1 d . . .
H27A H 0.0304 0.3895 -0.5973 0.050 Uiso 1 1 calc R . .
H27B H 0.1685 0.3899 -0.6157 0.050 Uiso 1 1 calc R . .
H27C H 0.1007 0.4508 -0.5637 0.050 Uiso 1 1 calc R . .
C28 C 0.2204(3) 0.50565(16) -0.0280(6) 0.0296(9) Uani 1 1 d . . .
H28A H 0.2237 0.4799 0.0917 0.044 Uiso 1 1 calc R . .
H28B H 0.1394 0.5144 -0.0609 0.044 Uiso 1 1 calc R . .
H28C H 0.2615 0.5434 -0.0010 0.044 Uiso 1 1 calc R . .
C29 C 0.2751(3) 0.51259(16) -0.3928(6) 0.0293(9) Uani 1 1 d . . .
H29A H 0.3215 0.5489 -0.3698 0.044 Uiso 1 1 calc R . .
H29B H 0.1951 0.5241 -0.4234 0.044 Uiso 1 1 calc R . .
H29C H 0.3074 0.4900 -0.5066 0.044 Uiso 1 1 calc R . .
N25 N 0.4041(2) 0.46650(13) -0.1476(5) 0.0240(7) Uani 1 1 d . . .
H25A H 0.4099 0.4426 -0.0366 0.041(12) Uiso 1 1 calc R . .
H25B H 0.4348 0.5033 -0.1201 0.038(12) Uiso 1 1 calc R . .
H25C H 0.4433 0.4494 -0.2518 0.027(11) Uiso 1 1 calc R . .

loop_
_atom_site_aniso_label
_atom_site_aniso_U_11
_atom_site_aniso_U_22
_atom_site_aniso_U_33
_atom_site_aniso_U_23
_atom_site_aniso_U_13
_atom_site_aniso_U_12
C1 0.030(2) 0.0227(18) 0.031(2) 0.0024(17) 0.0037(19) 0.0033(16)
C2 0.0280(19) 0.0265(19) 0.031(2) -0.0060(18) 0.0006(19) -0.0003(15)
C3 0.066(3) 0.038(2) 0.035(3) 0.000(2) -0.001(2) -0.026(2)
C4 0.064(3) 0.030(2) 0.028(2) -0.0003(19) -0.009(2) -0.010(2)
C5 0.031(2) 0.0264(17) 0.027(2) -0.0021(17) -0.0011(19) -0.0013(15)
C6 0.0238(18) 0.0212(16) 0.025(2) 0.0028(16) -0.0014(16) 0.0036(14)
C7 0.0253(17) 0.0242(17) 0.0214(19) 0.0008(17) 0.0055(17) 0.0051(15)
O1A 0.0331(15) 0.0546(18) 0.0383(19) -0.0113(15) 0.0073(15) -0.0132(13)
O1B 0.0309(15) 0.0403(16) 0.0313(18) -0.0043(14) 0.0003(14) -0.0067(13)
O7A 0.0335(14) 0.0271(12) 0.0235(15) 0.0041(12) -0.0001(13) 0.0038(11)
O7B 0.0295(13) 0.0230(12) 0.0256(15) 0.0011(12) -0.0028(13) -0.0009(11)
C21 0.035(2) 0.0261(19) 0.053(3) 0.007(2) -0.008(2) -0.0031(18)
C22 0.0262(19) 0.0257(18) 0.036(2) 0.0039(18) -0.0019(19) -0.0001(16)
C23 0.0253(18) 0.0231(17) 0.023(2) 0.0045(17) -0.0003(17) 0.0023(14)
C24 0.0195(17) 0.0253(18) 0.025(2) 0.0027(16) -0.0018(16) -0.0006(14)
C26 0.028(2) 0.037(2) 0.043(3) 0.000(2) 0.002(2) -0.0060(17)
C27 0.033(2) 0.036(2) 0.030(2) -0.004(2) -0.008(2) -0.0004(17)
C28 0.0298(19) 0.0296(19) 0.029(2) 0.0000(18) 0.003(2) 0.0003(16)
C29 0.031(2) 0.0244(18) 0.032(2) 0.0022(17) -0.0005(19) -0.0001(17)
N25 0.0268(15) 0.0218(14) 0.0235(18) -0.0019(15) -0.0001(15) -0.0025(13)

loop_
_atom_type_symbol
_atom_type_description
_atom_type_scat_dispersion_real
_atom_type_scat_dispersion_imag
_atom_type_scat_source
C C 0.0033 0.0016 'International Tables Vol C Tables 4.2.6.8 and 6.1.1.4'
H H 0.0000 0.0000 'International Tables Vol C Tables 4.2.6.8 and 6.1.1.4'
N N 0.0061 0.0033 'International Tables Vol C Tables 4.2.6.8 and 6.1.1.4'
O O 0.0106 0.0060 'International Tables Vol C Tables 4.2.6.8 and 6.1.1.4'

loop_
_geom_angle_atom_site_label_1
_geom_angle_atom_site_label_2
_geom_angle_atom_site_label_3
_geom_angle
_geom_angle_site_symmetry_1
_geom_angle_site_symmetry_3
O1A C1 O1B 122.9(4) . .
O1A C1 C2 124.4(4) . .
O1B C1 C2 112.7(3) . .
C1 C2 C3 113.0(4) . .
C1 C2 H2A 109.0 . .
C3 C2 H2A 109.0 . .
C1 C2 H2B 109.0 . .
C3 C2 H2B 109.0 . .
H2A C2 H2B 107.8 . .
C2 C3 C4 114.6(4) . .
C2 C3 H3A 108.6 . .
C4 C3 H3A 108.6 . .
C2 C3 H3B 108.6 . .
C4 C3 H3B 108.6 . .
H3A C3 H3B 107.6 . .
C5 C4 C3 113.1(4) . .
C5 C4 H4A 109.0 . .
C3 C4 H4A 109.0 . .
C5 C4 H4B 109.0 . .
C3 C4 H4B 109.0 . .
H4A C4 H4B 107.8 . .
C6 C5 C4 111.3(3) . .
C6 C5 H5A 109.4 . .
C4 C5 H5A 109.4 . .
C6 C5 H5B 109.4 . .
C4 C5 H5B 109.4 . .
H5A C5 H5B 108.0 . .
C5 C6 C7 115.7(3) . .
C5 C6 H6A 108.3 . .
C7 C6 H6A 108.3 . .
C5 C6 H6B 108.3 . .
C7 C6 H6B 108.3 . .
H6A C6 H6B 107.4 . .
O7A C7 O7B 123.5(3) . .
O7A C7 C6 120.4(3) . .
O7B C7 C6 116.0(3) . .
C1 O1B H1 109.5 . .
C22 C21 H21A 109.5 . .
C22 C21 H21B 109.5 . .
H21A C21 H21B 109.5 . .
C22 C21 H21C 109.5 . .
H21A C21 H21C 109.5 . .
H21B C21 H21C 109.5 . .
C26 C22 C27 109.6(3) . .
C26 C22 C21 107.9(3) . .
C27 C22 C21 107.8(3) . .
C26 C22 C23 113.9(3) . .
C27 C22 C23 112.3(3) . .
C21 C22 C23 105.1(3) . .
C24 C23 C22 122.7(3) . .
C24 C23 H23A 106.7 . .
C22 C23 H23A 106.7 . .
C24 C23 H23B 106.7 . .
C22 C23 H23B 106.7 . .
H23A C23 H23B 106.6 . .
C29 C24 C28 111.0(3) . .
C29 C24 N25 106.2(3) . .
C28 C24 N25 105.7(3) . .
C29 C24 C23 115.6(3) . .
C28 C24 C23 113.3(3) . .
N25 C24 C23 104.1(3) . .
C22 C26 H26A 109.5 . .
C22 C26 H26B 109.5 . .
H26A C26 H26B 109.5 . .
C22 C26 H26C 109.5 . .
H26A C26 H26C 109.5 . .
H26B C26 H26C 109.5 . .
C22 C27 H27A 109.5 . .
C22 C27 H27B 109.5 . .
H27A C27 H27B 109.5 . .
C22 C27 H27C 109.5 . .
H27A C27 H27C 109.5 . .
H27B C27 H27C 109.5 . .
C24 C28 H28A 109.5 . .
C24 C28 H28B 109.5 . .
H28A C28 H28B 109.5 . .
C24 C28 H28C 109.5 . .
H28A C28 H28C 109.5 . .
H28B C28 H28C 109.5 . .
C24 C29 H29A 109.5 . .
C24 C29 H29B 109.5 . .
H29A C29 H29B 109.5 . .
C24 C29 H29C 109.5 . .
H29A C29 H29C 109.5 . .
H29B C29 H29C 109.5 . .
C24 N25 H25A 109.5 . .
C24 N25 H25B 109.5 . .
H25A N25 H25B 109.5 . .
C24 N25 H25C 109.5 . .
H25A N25 H25C 109.5 . .
H25B N25 H25C 109.5 . .

loop_
_geom_bond_atom_site_label_1
_geom_bond_atom_site_label_2
_geom_bond_distance
_geom_bond_site_symmetry_2
C1 O1A 1.208(5) .
C1 O1B 1.322(5) .
C1 C2 1.506(5) .
C2 C3 1.508(6) .
C2 H2A 0.9900 .
C2 H2B 0.9900 .
C3 C4 1.535(6) .
C3 H3A 0.9900 .
C3 H3B 0.9900 .
C4 C5 1.526(5) .
C4 H4A 0.9900 .
C4 H4B 0.9900 .
C5 C6 1.519(5) .
C5 H5A 0.9900 .
C5 H5B 0.9900 .
C6 C7 1.523(4) .
C6 H6A 0.9900 .
C6 H6B 0.9900 .
C7 O7A 1.238(4) .
C7 O7B 1.284(4) .
O1B H1 0.8400 .
C21 C22 1.544(5) .
C21 H21A 0.9800 .
C21 H21B 0.9800 .
C21 H21C 0.9800 .
C22 C26 1.525(5) .
C22 C27 1.533(6) .
C22 C23 1.557(5) .
C23 C24 1.546(4) .
C23 H23A 0.9900 .
C23 H23B 0.9900 .
C24 C29 1.519(5) .
C24 C28 1.521(5) .
C24 N25 1.523(4) .
C26 H26A 0.9800 .
C26 H26B 0.9800 .
C26 H26C 0.9800 .
C27 H27A 0.9800 .
C27 H27B 0.9800 .
C27 H27C 0.9800 .
C28 H28A 0.9800 .
C28 H28B 0.9800 .
C28 H28C 0.9800 .
C29 H29A 0.9800 .
C29 H29B 0.9800 .
C29 H29C 0.9800 .
N25 H25A 0.9100 .
N25 H25B 0.9100 .
N25 H25C 0.9100 .

loop_
_geom_hbond_atom_site_label_D
_geom_hbond_atom_site_label_H
_geom_hbond_atom_site_label_A
_geom_hbond_distance_DH
_geom_hbond_distance_HA
_geom_hbond_distance_DA
_geom_hbond_angle_DHA
_geom_hbond_site_symmetry_A
N25 H25A O7A 0.91 1.90 2.766(4) 158.5 .
O1B H1 O7B 0.84 1.76 2.593(4) 171.6 3_454
N25 H25B O7B 0.91 1.95 2.849(4) 167.4 2_664
N25 H25C O7B 0.91 2.11 3.014(4) 173.4 1_554
